data_7043795
loop_
_publ_author_name
'Sankaralingam, Muniyandi'
'Vadivelu, Prabha'
'Palaniandavar, Mallayan'

_publ_section_title
;
 Novel nickel(ii) complexes of sterically modified linear N4 ligands:
 effect of ligand stereoelectronic factors and solvent of coordination on
 nickel(ii) spin-state and catalytic alkane hydroxylation.
;
_journal_name_full 'Dalton transactions (Cambridge, England : 2003)'
_journal_paper_doi 10.1039/c7dt00576h
_journal_year 2017
_chemical_formula_sum 'C63 H64 B2 N6 Ni'
_chemical_formula_weight 985.56
_space_group_crystal_system monoclinic
_space_group_IT_number 14
_space_group_name_Hall '-P 2yn'
_space_group_name_H-M_alt 'P 1 21/n 1'
_symmetry_space_group_name_Hall '-P 2yn'
_symmetry_space_group_name_H-M 'P 1 21/n 1'
_atom_sites_solution_hydrogens geom
_audit_creation_method SHELXL-2014/7
_audit_update_record
;
2017-03-28 deposited with the CCDC.
2017-03-29 downloaded from the CCDC.
;
_cell_angle_alpha 90
_cell_angle_beta 106.496(5)
_cell_angle_gamma 90
_cell_formula_units_Z 4
_cell_length_a 16.5550(7)
_cell_length_b 12.0464(4)
_cell_length_c 27.2008(13)
_cell_measurement_reflns_used 8896
_cell_measurement_temperature 293(2)
_cell_measurement_theta_max 30.3
_cell_measurement_theta_min 2.4
_cell_volume 5201.3(4)
_computing_cell_refinement 'BRUKER SMART APEX CCD'
_computing_data_collection 'BRUKER SMART APEX CCD'
_computing_data_reduction 'Bruker SAINT PLUS'
_computing_molecular_graphics ORTEP-III
_computing_publication_material 'WINGX V1.64.05'
_computing_structure_refinement 'SHELXL-2014/7 (Sheldrick, 2014)'
_computing_structure_solution 'SHELXS-97 (Sheldrick, 1990)'
_diffrn_ambient_temperature 293(2)
_diffrn_measured_fraction_theta_full 0.999
_diffrn_measured_fraction_theta_max 0.899
_diffrn_measurement_device_type 'CCD area detector'
_diffrn_measurement_method omega-phi
_diffrn_radiation_type MoK\a
_diffrn_radiation_wavelength 0.71073
_diffrn_reflns_av_R_equivalents 0.1017
_diffrn_reflns_av_unetI/netI 0.0890
_diffrn_reflns_Laue_measured_fraction_full 0.999
_diffrn_reflns_Laue_measured_fraction_max 0.899
_diffrn_reflns_limit_h_max 22
_diffrn_reflns_limit_h_min -21
_diffrn_reflns_limit_k_max 16
_diffrn_reflns_limit_k_min -15
_diffrn_reflns_limit_l_max 36
_diffrn_reflns_limit_l_min -38
_diffrn_reflns_number 65074
_diffrn_reflns_point_group_measured_fraction_full 0.999
_diffrn_reflns_point_group_measured_fraction_max 0.899
_diffrn_reflns_theta_full 25.242
_diffrn_reflns_theta_max 30.329
_diffrn_reflns_theta_min 2.384
_diffrn_source 'fine-focus sealed tube'
_exptl_absorpt_coefficient_mu 0.420
_exptl_absorpt_correction_T_max 0.9620
_exptl_absorpt_correction_T_min 0.9110
_exptl_absorpt_correction_type empirical
_exptl_absorpt_process_details SADABS
_exptl_crystal_colour Yellow
_exptl_crystal_density_diffrn 1.259
_exptl_crystal_description cubic
_exptl_crystal_F_000 2088
_exptl_crystal_size_max 0.226
_exptl_crystal_size_mid 0.102
_exptl_crystal_size_min 0.093
_refine_diff_density_max 0.582
_refine_diff_density_min -0.715
_refine_diff_density_rms 0.058
_refine_ls_extinction_coef 0.0010(3)
_refine_ls_extinction_expression Fc^*^=kFc[1+0.001xFc^2^\l^3^/sin(2\q)]^-1/4^
_refine_ls_extinction_method 'SHELXL-2014/7 (Sheldrick 2014'
_refine_ls_goodness_of_fit_ref 0.790
_refine_ls_hydrogen_treatment constr
_refine_ls_matrix_type full
_refine_ls_number_parameters 650
_refine_ls_number_reflns 14036
_refine_ls_number_restraints 0
_refine_ls_restrained_S_all 0.790
_refine_ls_R_factor_all 0.1483
_refine_ls_R_factor_gt 0.0698
_refine_ls_shift/su_max 0.002
_refine_ls_shift/su_mean 0.000
_refine_ls_structure_factor_coef Fsqd
_refine_ls_weighting_details 'w=1/[\s^2^(Fo^2^)+(0.1532P)^2^+7.0563P] where P=(Fo^2^+2Fc^2^)/3'
_refine_ls_weighting_scheme calc
_refine_ls_wR_factor_gt 0.1920
_refine_ls_wR_factor_ref 0.2689
_reflns_Friedel_coverage 0.000
_reflns_number_gt 6875
_reflns_number_total 14036
_reflns_threshold_expression 'I > 2\s(I)'
_cod_depositor_comments
;

2018-01-25
Z value and formula fixed to values more according to usual
chemical conventions.                 miguel
;
_cod_original_formula_sum 'C12 H12.19 B0.38 N1.14 Ni0.19 O0 S0'
_cod_original_formula_weight 187.72
_cod_original_formula_units_Z 21
_cod_data_source_file c7dt00576h2.cif
_cod_data_source_block shelx
_cod_database_code 7043795
_shelx_shelxl_version_number 2014/7
_shelx_space_group_comment
;
The symmetry employed for this shelxl refinement is uniquely defined
by the following loop, which should always be used as a source of
symmetry information in preference to the above space-group names.
They are only intended as comments.
;
_shelx_estimated_absorpt_t_min 0.911
_shelx_estimated_absorpt_t_max 0.962

loop_
_space_group_symop_operation_xyz
'x, y, z'
'-x+1/2, y+1/2, -z+1/2'
'-x, -y, -z'
'x-1/2, -y-1/2, z-1/2'

loop_
_atom_site_label
_atom_site_type_symbol
_atom_site_fract_x
_atom_site_fract_y
_atom_site_fract_z
_atom_site_U_iso_or_equiv
_atom_site_adp_type
_atom_site_occupancy
_atom_site_site_symmetry_order
_atom_site_calc_flag
_atom_site_refinement_flags_posn
_atom_site_refinement_flags_adp
Ni1 Ni 0.98131(3) 0.43582(4) 0.76198(2) 0.05067(18) Uani 1 1 d . .
N1 N 0.9688(2) 0.5493(2) 0.71353(13) 0.0547(8) Uani 1 1 d . .
C6 C 0.8979(2) 0.2479(3) 0.71565(15) 0.0558(9) Uani 1 1 d . .
H6A H 0.9048 0.1787 0.6991 0.067 Uiso 1 1 calc R U
H6B H 0.8402 0.2727 0.7014 0.067 Uiso 1 1 calc R U
C34 C 0.7255(2) 0.0964(3) 0.60952(13) 0.0490(8) Uani 1 1 d . .
C31 C 1.0328(3) -0.0491(3) 0.62926(19) 0.0633(11) Uani 1 1 d . .
H31 H 1.0881 -0.0524 0.6275 0.076 Uiso 1 1 calc R U
N2 N 0.95699(19) 0.3331(2) 0.70594(12) 0.0498(7) Uani 1 1 d . .
N3 N 0.9902(2) 0.3034(3) 0.80167(12) 0.0581(8) Uani 1 1 d . .
C27 C 0.7356(3) 0.0518(3) 0.72282(15) 0.0569(9) Uani 1 1 d . .
H27 H 0.7143 0.1166 0.7053 0.068 Uiso 1 1 calc R U
N4 N 1.0200(2) 0.5117(3) 0.82524(14) 0.0676(9) Uani 1 1 d . .
C58 C 1.2056(2) 0.3733(3) 0.59012(14) 0.0485(8) Uani 1 1 d . .
C32 C 0.9663(3) -0.0573(3) 0.58547(18) 0.0634(11) Uani 1 1 d . .
H32 H 0.9764 -0.0673 0.5538 0.076 Uiso 1 1 calc R U
C3 C 1.0291(3) 0.4414(4) 0.86444(17) 0.0733(13) Uani 1 1 d . .
B1 B 0.7643(3) -0.0238(3) 0.63544(15) 0.0451(9) Uani 1 1 d . .
C22 C 0.7608(2) -0.0332(3) 0.69578(14) 0.0489(8) Uani 1 1 d . .
C23 C 0.7921(3) -0.1269(3) 0.72526(15) 0.0596(10) Uani 1 1 d . .
H23 H 0.8093 -0.1872 0.7094 0.072 Uiso 1 1 calc R U
C35 C 0.6452(3) 0.1331(3) 0.60964(15) 0.0591(10) Uani 1 1 d . .
H35 H 0.6135 0.0887 0.6252 0.071 Uiso 1 1 calc R U
C33 C 0.8844(2) -0.0506(3) 0.58855(15) 0.0533(9) Uani 1 1 d . .
H33 H 0.8407 -0.0566 0.5584 0.064 Uiso 1 1 calc R U
C14 C 0.9179(4) 0.5824(5) 0.5762(2) 0.104(2) Uani 1 1 d . .
H14A H 0.9202 0.6539 0.5610 0.156 Uiso 1 1 calc R U
H14B H 0.9563 0.5328 0.5668 0.156 Uiso 1 1 calc R U
H14C H 0.8617 0.5534 0.5641 0.156 Uiso 1 1 calc R U
C39 C 0.7678(3) 0.1672(3) 0.58458(15) 0.0560(9) Uani 1 1 d . .
H39 H 0.8216 0.1473 0.5834 0.067 Uiso 1 1 calc R U
C29 C 0.9339(2) -0.0286(3) 0.67829(15) 0.0508(9) Uani 1 1 d . .
H29 H 0.9248 -0.0188 0.7102 0.061 Uiso 1 1 calc R U
C25 C 0.7734(3) -0.0483(4) 0.80263(16) 0.0633(11) Uani 1 1 d . .
H25 H 0.7781 -0.0530 0.8375 0.076 Uiso 1 1 calc R U
C16 C 0.7113(2) -0.1279(3) 0.60098(14) 0.0502(8) Uani 1 1 d . .
C26 C 0.7407(3) 0.0447(4) 0.77486(17) 0.0687(12) Uani 1 1 d . .
H26 H 0.7218 0.1034 0.7908 0.082 Uiso 1 1 calc R U
C37 C 0.6547(3) 0.2992(4) 0.56334(16) 0.0711(13) Uani 1 1 d . .
H37 H 0.6316 0.3657 0.5484 0.085 Uiso 1 1 calc R U
C28 C 0.8638(2) -0.0351(3) 0.63488(13) 0.0455(8) Uani 1 1 d . .
C24 C 0.7989(3) -0.1341(4) 0.77733(16) 0.0657(11) Uani 1 1 d . .
H24 H 0.8210 -0.1980 0.7953 0.079 Uiso 1 1 calc R U
C17 C 0.6350(3) -0.1157(4) 0.56262(15) 0.0648(11) Uani 1 1 d . .
H17 H 0.6105 -0.0456 0.5570 0.078 Uiso 1 1 calc R U
C30 C 1.0162(3) -0.0360(3) 0.67574(18) 0.0621(11) Uani 1 1 d . .
H30 H 1.0606 -0.0321 0.7057 0.075 Uiso 1 1 calc R U
C36 C 0.6105(3) 0.2330(4) 0.58761(16) 0.0686(12) Uani 1 1 d . .
H36 H 0.5575 0.2548 0.5894 0.082 Uiso 1 1 calc R U
N5 N 0.9413(2) 0.5936(3) 0.63217(16) 0.0719(10) Uani 1 1 d . .
C11 C 0.9451(2) 0.5108(3) 0.66618(16) 0.0561(9) Uani 1 1 d . .
C38 C 0.7332(3) 0.2670(3) 0.56112(16) 0.0653(11) Uani 1 1 d . .
H38 H 0.7631 0.3109 0.5442 0.078 Uiso 1 1 calc R U
C10 C 0.9219(3) 0.3922(4) 0.65604(15) 0.0648(11) Uani 1 1 d . .
H10A H 0.9459 0.3626 0.6301 0.078 Uiso 1 1 calc R U
H10B H 0.8611 0.3838 0.6442 0.078 Uiso 1 1 calc R U
C13 C 0.9800(3) 0.6611(3) 0.7103(2) 0.0746(13) Uani 1 1 d . .
H13 H 0.9960 0.7100 0.7378 0.089 Uiso 1 1 calc R U
C21 C 0.7406(3) -0.2368(3) 0.60697(17) 0.0670(11) Uani 1 1 d . .
H21 H 0.7908 -0.2506 0.6322 0.080 Uiso 1 1 calc R U
C1 C 1.0635(3) 0.6063(5) 0.8447(2) 0.0835(15) Uani 1 1 d . .
H1 H 1.0676 0.6700 0.8262 0.100 Uiso 1 1 calc R U
C12 C 0.9639(3) 0.6886(4) 0.6604(2) 0.0850(15) Uani 1 1 d . .
H12 H 0.9676 0.7593 0.6475 0.102 Uiso 1 1 calc R U
C8 C 1.0737(3) 0.2070(4) 0.75221(18) 0.0694(12) Uani 1 1 d . .
H8A H 1.0407 0.1392 0.7462 0.083 Uiso 1 1 calc R U
H8B H 1.1313 0.1872 0.7540 0.083 Uiso 1 1 calc R U
C5 C 0.9162(3) 0.2300(4) 0.77334(17) 0.0664(11) Uani 1 1 d . .
H5A H 0.9299 0.1526 0.7816 0.080 Uiso 1 1 calc R U
H5B H 0.8668 0.2485 0.7841 0.080 Uiso 1 1 calc R U
C59 C 1.2354(3) 0.3249(3) 0.55226(15) 0.0595(10) Uani 1 1 d . .
H59 H 1.2764 0.3625 0.5414 0.071 Uiso 1 1 calc R U
C19 C 0.6260(3) -0.3093(5) 0.5401(2) 0.0805(15) Uani 1 1 d . .
H19 H 0.5986 -0.3683 0.5202 0.097 Uiso 1 1 calc R U
C7 C 1.0726(3) 0.2530(4) 0.80285(17) 0.0660(11) Uani 1 1 d . .
H7A H 1.0852 0.1939 0.8281 0.079 Uiso 1 1 calc R U
H7B H 1.1163 0.3088 0.8134 0.079 Uiso 1 1 calc R U
C9 C 1.0408(3) 0.2824(4) 0.70718(17) 0.0650(11) Uani 1 1 d . .
H9A H 1.0348 0.2408 0.6758 0.078 Uiso 1 1 calc R U
H9B H 1.0813 0.3413 0.7085 0.078 Uiso 1 1 calc R U
C20 C 0.7005(4) -0.3255(4) 0.5783(2) 0.0795(14) Uani 1 1 d . .
H20 H 0.7235 -0.3963 0.5846 0.095 Uiso 1 1 calc R U
C62 C 1.1152(4) 0.2105(4) 0.58217(19) 0.0890(17) Uani 1 1 d . .
H62 H 1.0742 0.1725 0.5927 0.107 Uiso 1 1 calc R U
C61 C 1.1488(3) 0.1642(4) 0.54587(18) 0.0781(14) Uani 1 1 d . .
H61 H 1.1321 0.0940 0.5325 0.094 Uiso 1 1 calc R U
C60 C 1.2073(3) 0.2236(4) 0.52992(19) 0.0735(13) Uani 1 1 d . .
H60 H 1.2281 0.1959 0.5040 0.088 Uiso 1 1 calc R U
N6 N 1.0782(3) 0.4859(5) 0.90725(16) 0.0969(15) Uani 1 1 d . .
C40 C 1.2307(2) 0.4982(3) 0.67560(15) 0.0538(9) Uani 1 1 d . .
C44 C 1.1957(3) 0.5903(5) 0.7472(2) 0.0803(15) Uani 1 1 d . .
H44 H 1.1735 0.6520 0.7593 0.096 Uiso 1 1 calc R U
C43 C 1.2260(3) 0.5031(5) 0.77997(18) 0.0800(15) Uani 1 1 d . .
H43 H 1.2262 0.5060 0.8142 0.096 Uiso 1 1 calc R U
C18 C 0.5938(3) -0.2043(5) 0.53236(18) 0.0802(14) Uani 1 1 d . .
H18 H 0.5440 -0.1914 0.5067 0.096 Uiso 1 1 calc R U
C63 C 1.1426(3) 0.3138(4) 0.60286(19) 0.0778(14) Uani 1 1 d . .
H63 H 1.1177 0.3445 0.6263 0.093 Uiso 1 1 calc R U
C4 C 0.9869(4) 0.3311(5) 0.85400(17) 0.0851(15) Uani 1 1 d . .
H4A H 1.0168 0.2761 0.8785 0.102 Uiso 1 1 calc R U
H4B H 0.9291 0.3355 0.8555 0.102 Uiso 1 1 calc R U
C2 C 1.0994(4) 0.5907(7) 0.8957(2) 0.107(2) Uani 1 1 d . .
H2 H 1.1323 0.6416 0.9185 0.129 Uiso 1 1 calc R U
C15 C 1.1080(5) 0.4291(8) 0.9572(2) 0.150(3) Uani 1 1 d . .
H15A H 1.1425 0.4790 0.9820 0.225 Uiso 1 1 calc R U
H15B H 1.0605 0.4065 0.9684 0.225 Uiso 1 1 calc R U
H15C H 1.1405 0.3650 0.9538 0.225 Uiso 1 1 calc R U
C41 C 1.2576(3) 0.4096(4) 0.70977(16) 0.0615(10) Uani 1 1 d . .
H41 H 1.2776 0.3460 0.6978 0.074 Uiso 1 1 calc R U
C42 C 1.2559(3) 0.4119(5) 0.76061(17) 0.0742(13) Uani 1 1 d . .
H42 H 1.2753 0.3510 0.7816 0.089 Uiso 1 1 calc R U
C46 C 1.1875(2) 0.5964(3) 0.58117(15) 0.0514(8) Uani 1 1 d . .
C52 C 1.3400(2) 0.5055(3) 0.61758(14) 0.0481(8) Uani 1 1 d . .
C53 C 1.3640(2) 0.5524(3) 0.57640(16) 0.0573(9) Uani 1 1 d . .
H53 H 1.3222 0.5817 0.5490 0.069 Uiso 1 1 calc R U
C47 C 1.1164(3) 0.5808(4) 0.53953(17) 0.0628(10) Uani 1 1 d . .
H47 H 1.0957 0.5092 0.5318 0.075 Uiso 1 1 calc R U
C57 C 1.4066(3) 0.4618(3) 0.65660(16) 0.0569(9) Uani 1 1 d . .
H57 H 1.3948 0.4295 0.6848 0.068 Uiso 1 1 calc R U
C45 C 1.1976(3) 0.5880(4) 0.69632(18) 0.0663(11) Uani 1 1 d . .
H45 H 1.1761 0.6483 0.6753 0.080 Uiso 1 1 calc R U
C51 C 1.2131(3) 0.7074(4) 0.5901(2) 0.0722(12) Uani 1 1 d . .
H51 H 1.2598 0.7228 0.6176 0.087 Uiso 1 1 calc R U
B2 B 1.2389(2) 0.4945(4) 0.61645(17) 0.0489(9) Uani 1 1 d . .
C48 C 1.0752(3) 0.6680(4) 0.5092(2) 0.0798(14) Uani 1 1 d . .
H48 H 1.0283 0.6537 0.4816 0.096 Uiso 1 1 calc R U
C56 C 1.4895(3) 0.4648(4) 0.65491(19) 0.0667(11) Uani 1 1 d . .
H56 H 1.5315 0.4341 0.6817 0.080 Uiso 1 1 calc R U
C49 C 1.1029(3) 0.7743(4) 0.5194(2) 0.0823(15) Uani 1 1 d . .
H49 H 1.0751 0.8324 0.4990 0.099 Uiso 1 1 calc R U
C50 C 1.1731(3) 0.7951(4) 0.5604(2) 0.0815(14) Uani 1 1 d . .
H50 H 1.1929 0.8672 0.5678 0.098 Uiso 1 1 calc R U
C55 C 1.5105(3) 0.5126(4) 0.61410(19) 0.0714(12) Uani 1 1 d . .
H55 H 1.5661 0.5149 0.6131 0.086 Uiso 1 1 calc R U
C54 C 1.4465(3) 0.5570(4) 0.57476(18) 0.0675(11) Uani 1 1 d . .
H54 H 1.4592 0.5902 0.5470 0.081 Uiso 1 1 calc R U

loop_
_atom_site_aniso_label
_atom_site_aniso_U_11
_atom_site_aniso_U_22
_atom_site_aniso_U_33
_atom_site_aniso_U_23
_atom_site_aniso_U_13
_atom_site_aniso_U_12
Ni1 0.0582(3) 0.0427(3) 0.0517(3) -0.00389(19) 0.0166(2) 0.0000(2)
N1 0.0590(19) 0.0397(16) 0.062(2) 0.0003(14) 0.0118(16) 0.0031(14)
C6 0.049(2) 0.050(2) 0.064(2) -0.0048(18) 0.0091(18) -0.0054(17)
C34 0.051(2) 0.0503(19) 0.0408(18) -0.0042(15) 0.0048(15) 0.0000(16)
C31 0.051(2) 0.060(2) 0.081(3) -0.004(2) 0.022(2) -0.0020(18)
N2 0.0504(17) 0.0457(16) 0.0527(17) -0.0029(13) 0.0135(14) -0.0004(13)
N3 0.066(2) 0.0550(19) 0.0533(18) 0.0042(15) 0.0170(16) 0.0032(16)
C27 0.067(3) 0.052(2) 0.052(2) -0.0010(16) 0.0184(19) 0.0084(18)
N4 0.072(2) 0.070(2) 0.060(2) -0.0205(18) 0.0189(18) -0.0031(19)
C58 0.0445(19) 0.051(2) 0.0469(19) 0.0013(15) 0.0074(15) -0.0005(15)
C32 0.065(3) 0.067(3) 0.064(3) 0.001(2) 0.027(2) 0.002(2)
C3 0.075(3) 0.097(4) 0.047(2) -0.014(2) 0.016(2) 0.001(3)
B1 0.044(2) 0.045(2) 0.043(2) 0.0000(16) 0.0078(16) -0.0008(16)
C22 0.0458(19) 0.0481(19) 0.051(2) 0.0004(15) 0.0100(16) -0.0058(15)
C23 0.074(3) 0.051(2) 0.053(2) 0.0021(17) 0.018(2) 0.0012(19)
C35 0.054(2) 0.062(2) 0.057(2) -0.0031(18) 0.0091(18) 0.0022(18)
C33 0.054(2) 0.056(2) 0.048(2) -0.0025(16) 0.0115(17) -0.0024(17)
C14 0.125(5) 0.114(5) 0.079(4) 0.034(3) 0.040(4) 0.031(4)
C39 0.056(2) 0.054(2) 0.053(2) 0.0007(17) 0.0072(17) -0.0010(18)
C29 0.052(2) 0.0433(18) 0.053(2) -0.0100(15) 0.0080(17) -0.0029(16)
C25 0.068(3) 0.075(3) 0.046(2) -0.0023(19) 0.0150(19) -0.023(2)
C16 0.050(2) 0.054(2) 0.0483(19) -0.0045(16) 0.0174(16) -0.0110(16)
C26 0.076(3) 0.078(3) 0.056(2) -0.008(2) 0.025(2) 0.002(2)
C37 0.089(3) 0.056(2) 0.054(2) 0.0045(19) -0.001(2) 0.014(2)
C28 0.052(2) 0.0348(16) 0.0482(19) -0.0023(13) 0.0119(16) -0.0051(14)
C24 0.073(3) 0.056(2) 0.061(2) 0.0142(19) 0.008(2) -0.013(2)
C17 0.062(3) 0.077(3) 0.052(2) -0.011(2) 0.0112(19) -0.010(2)
C30 0.050(2) 0.053(2) 0.076(3) -0.0154(19) 0.006(2) -0.0010(17)
C36 0.063(3) 0.073(3) 0.058(2) -0.006(2) -0.002(2) 0.018(2)
N5 0.070(2) 0.070(2) 0.075(3) 0.026(2) 0.0190(19) 0.0126(19)
C11 0.054(2) 0.054(2) 0.061(2) 0.0112(18) 0.0166(18) 0.0105(18)
C38 0.079(3) 0.056(2) 0.055(2) 0.0075(18) 0.008(2) 0.000(2)
C10 0.078(3) 0.068(3) 0.046(2) -0.0058(19) 0.013(2) -0.004(2)
C13 0.069(3) 0.042(2) 0.103(4) 0.006(2) 0.009(3) 0.002(2)
C21 0.073(3) 0.055(2) 0.069(3) -0.010(2) 0.015(2) -0.012(2)
C1 0.082(3) 0.089(3) 0.079(3) -0.035(3) 0.022(3) -0.020(3)
C12 0.077(3) 0.052(3) 0.116(4) 0.022(3) 0.011(3) 0.000(2)
C8 0.054(2) 0.068(3) 0.082(3) -0.010(2) 0.011(2) 0.009(2)
C5 0.059(2) 0.062(2) 0.076(3) 0.011(2) 0.014(2) -0.009(2)
C59 0.060(2) 0.060(2) 0.058(2) -0.0111(18) 0.0152(19) -0.0070(19)
C19 0.084(3) 0.091(4) 0.078(3) -0.039(3) 0.041(3) -0.047(3)
C7 0.055(2) 0.059(2) 0.072(3) 0.007(2) -0.001(2) 0.0035(19)
C9 0.053(2) 0.071(3) 0.072(3) -0.021(2) 0.019(2) -0.002(2)
C20 0.100(4) 0.058(3) 0.089(3) -0.021(2) 0.040(3) -0.027(3)
C62 0.119(4) 0.083(3) 0.064(3) -0.004(2) 0.025(3) -0.054(3)
C61 0.100(4) 0.055(3) 0.065(3) -0.007(2) 0.000(3) -0.013(2)
C60 0.075(3) 0.065(3) 0.077(3) -0.026(2) 0.016(2) -0.003(2)
N6 0.086(3) 0.143(5) 0.059(3) -0.025(3) 0.016(2) -0.007(3)
C40 0.0416(19) 0.063(2) 0.058(2) -0.0143(18) 0.0153(16) -0.0083(17)
C44 0.070(3) 0.101(4) 0.079(3) -0.035(3) 0.036(3) -0.009(3)
C43 0.069(3) 0.120(4) 0.055(3) -0.021(3) 0.023(2) -0.023(3)
C18 0.064(3) 0.111(4) 0.060(3) -0.025(3) 0.008(2) -0.026(3)
C63 0.089(3) 0.080(3) 0.074(3) -0.020(2) 0.037(3) -0.040(3)
C4 0.119(4) 0.091(4) 0.047(2) 0.002(2) 0.026(3) -0.003(3)
C2 0.081(4) 0.154(6) 0.086(4) -0.055(4) 0.022(3) -0.041(4)
C15 0.148(7) 0.240(10) 0.045(3) -0.006(4) 0.002(4) -0.013(6)
C41 0.061(2) 0.071(3) 0.053(2) -0.0026(19) 0.0170(19) -0.004(2)
C42 0.067(3) 0.103(4) 0.054(2) 0.006(2) 0.018(2) -0.009(3)
C46 0.0435(19) 0.054(2) 0.057(2) 0.0001(17) 0.0146(16) 0.0016(16)
C52 0.050(2) 0.0417(18) 0.052(2) -0.0075(15) 0.0132(16) -0.0019(15)
C53 0.047(2) 0.069(3) 0.055(2) 0.0008(18) 0.0133(17) -0.0044(18)
C47 0.055(2) 0.064(2) 0.064(3) 0.0027(19) 0.0078(19) 0.0004(19)
C57 0.054(2) 0.053(2) 0.064(2) 0.0040(18) 0.0176(19) 0.0040(17)
C45 0.056(2) 0.076(3) 0.070(3) -0.017(2) 0.022(2) -0.003(2)
C51 0.063(3) 0.059(3) 0.093(3) -0.005(2) 0.018(2) 0.000(2)
B2 0.038(2) 0.050(2) 0.055(2) -0.0044(18) 0.0089(17) -0.0051(17)
C48 0.069(3) 0.083(3) 0.077(3) 0.016(3) 0.006(2) 0.012(3)
C56 0.049(2) 0.066(3) 0.080(3) 0.003(2) 0.010(2) 0.0105(19)
C49 0.083(3) 0.078(3) 0.092(4) 0.026(3) 0.035(3) 0.032(3)
C50 0.079(3) 0.052(3) 0.119(4) 0.007(3) 0.037(3) 0.008(2)
C55 0.048(2) 0.078(3) 0.090(3) -0.009(3) 0.022(2) -0.001(2)
C54 0.057(2) 0.080(3) 0.070(3) -0.001(2) 0.025(2) -0.010(2)

loop_
_atom_type_symbol
_atom_type_description
_atom_type_scat_dispersion_real
_atom_type_scat_dispersion_imag
_atom_type_scat_source
C C 0.0033 0.0016 'International Tables Vol C Tables 4.2.6.8 and 6.1.1.4'
H H 0.0000 0.0000 'International Tables Vol C Tables 4.2.6.8 and 6.1.1.4'
O O 0.0106 0.0060 'International Tables Vol C Tables 4.2.6.8 and 6.1.1.4'
S S 0.1246 0.1234 'International Tables Vol C Tables 4.2.6.8 and 6.1.1.4'
B B 0.0013 0.0007 'International Tables Vol C Tables 4.2.6.8 and 6.1.1.4'
Ni Ni 0.3393 1.1124 'International Tables Vol C Tables 4.2.6.8 and 6.1.1.4'
N N 0.0061 0.0033 'International Tables Vol C Tables 4.2.6.8 and 6.1.1.4'

loop_
_geom_angle_atom_site_label_1
_geom_angle_atom_site_label_2
_geom_angle_atom_site_label_3
_geom_angle
N1 Ni1 N4 103.25(16)
N1 Ni1 N3 170.27(14)
N4 Ni1 N3 86.40(16)
N1 Ni1 N2 87.45(14)
N4 Ni1 N2 167.46(15)
N3 Ni1 N2 82.83(14)
C11 N1 C13 106.9(4)
C11 N1 Ni1 112.0(3)
C13 N1 Ni1 141.0(3)
N2 C6 C5 109.3(3)
N2 C6 H6A 109.8
C5 C6 H6A 109.8
N2 C6 H6B 109.8
C5 C6 H6B 109.8
H6A C6 H6B 108.3
C39 C34 C35 114.6(4)
C39 C34 B1 123.6(3)
C35 C34 B1 121.8(3)
C32 C31 C30 118.9(4)
C32 C31 H31 120.6
C30 C31 H31 120.6
C6 N2 C10 112.5(3)
C6 N2 C9 111.3(3)
C10 N2 C9 109.3(3)
C6 N2 Ni1 107.7(2)
C10 N2 Ni1 110.8(2)
C9 N2 Ni1 105.0(2)
C4 N3 C7 110.8(4)
C4 N3 C5 111.9(4)
C7 N3 C5 111.9(3)
C4 N3 Ni1 109.8(3)
C7 N3 Ni1 106.1(3)
C5 N3 Ni1 106.1(2)
C22 C27 C26 123.4(4)
C22 C27 H27 118.3
C26 C27 H27 118.3
C3 N4 C1 106.9(4)
C3 N4 Ni1 110.6(3)
C1 N4 Ni1 139.2(4)
C63 C58 C59 114.7(4)
C63 C58 B2 122.1(3)
C59 C58 B2 123.2(3)
C31 C32 C33 120.0(4)
C31 C32 H32 120.0
C33 C32 H32 120.0
N6 C3 N4 110.3(5)
N6 C3 C4 131.6(5)
N4 C3 C4 118.2(4)
C34 B1 C28 109.5(3)
C34 B1 C16 110.0(3)
C28 B1 C16 107.4(3)
C34 B1 C22 111.2(3)
C28 B1 C22 108.4(3)
C16 B1 C22 110.2(3)
C27 C22 C23 114.1(4)
C27 C22 B1 124.8(3)
C23 C22 B1 120.7(3)
C24 C23 C22 123.0(4)
C24 C23 H23 118.5
C22 C23 H23 118.5
C36 C35 C34 123.1(4)
C36 C35 H35 118.4
C34 C35 H35 118.4
C32 C33 C28 123.5(4)
C32 C33 H33 118.2
C28 C33 H33 118.2
N5 C14 H14A 109.5
N5 C14 H14B 109.5
H14A C14 H14B 109.5
N5 C14 H14C 109.5
H14A C14 H14C 109.5
H14B C14 H14C 109.5
C34 C39 C38 123.2(4)
C34 C39 H39 118.4
C38 C39 H39 118.4
C30 C29 C28 122.9(4)
C30 C29 H29 118.5
C28 C29 H29 118.5
C24 C25 C26 117.9(4)
C24 C25 H25 121.1
C26 C25 H25 121.1
C21 C16 C17 113.4(4)
C21 C16 B1 122.4(3)
C17 C16 B1 124.2(4)
C25 C26 C27 120.6(4)
C25 C26 H26 119.7
C27 C26 H26 119.7
C36 C37 C38 119.9(4)
C36 C37 H37 120.1
C38 C37 H37 120.1
C29 C28 C33 114.1(3)
C29 C28 B1 125.1(3)
C33 C28 B1 120.9(3)
C25 C24 C23 121.1(4)
C25 C24 H24 119.5
C23 C24 H24 119.5
C16 C17 C18 123.0(5)
C16 C17 H17 118.5
C18 C17 H17 118.5
C31 C30 C29 120.6(4)
C31 C30 H30 119.7
C29 C30 H30 119.7
C37 C36 C35 119.8(4)
C37 C36 H36 120.1
C35 C36 H36 120.1
C11 N5 C12 106.3(4)
C11 N5 C14 126.3(4)
C12 N5 C14 127.4(4)
N1 C11 N5 110.7(4)
N1 C11 C10 120.6(3)
N5 C11 C10 128.6(4)
C37 C38 C39 119.4(4)
C37 C38 H38 120.3
C39 C38 H38 120.3
C11 C10 N2 106.0(3)
C11 C10 H10A 110.5
N2 C10 H10A 110.5
C11 C10 H10B 110.5
N2 C10 H10B 110.5
H10A C10 H10B 108.7
C12 C13 N1 108.4(5)
C12 C13 H13 125.8
N1 C13 H13 125.8
C20 C21 C16 124.7(4)
C20 C21 H21 117.7
C16 C21 H21 117.7
C2 C1 N4 108.0(6)
C2 C1 H1 126.0
N4 C1 H1 126.0
C13 C12 N5 107.7(4)
C13 C12 H12 126.2
N5 C12 H12 126.2
C7 C8 C9 115.7(4)
C7 C8 H8A 108.4
C9 C8 H8A 108.4
C7 C8 H8B 108.4
C9 C8 H8B 108.4
H8A C8 H8B 107.4
C6 C5 N3 109.5(3)
C6 C5 H5A 109.8
N3 C5 H5A 109.8
C6 C5 H5B 109.8
N3 C5 H5B 109.8
H5A C5 H5B 108.2
C60 C59 C58 123.3(4)
C60 C59 H59 118.4
C58 C59 H59 118.4
C18 C19 C20 118.2(4)
C18 C19 H19 120.9
C20 C19 H19 120.9
N3 C7 C8 112.6(3)
N3 C7 H7A 109.1
C8 C7 H7A 109.1
N3 C7 H7B 109.1
C8 C7 H7B 109.1
H7A C7 H7B 107.8
C8 C9 N2 112.5(3)
C8 C9 H9A 109.1
N2 C9 H9A 109.1
C8 C9 H9B 109.1
N2 C9 H9B 109.1
H9A C9 H9B 107.8
C21 C20 C19 120.0(5)
C21 C20 H20 120.0
C19 C20 H20 120.0
C61 C62 C63 120.0(5)
C61 C62 H62 120.0
C63 C62 H62 120.0
C60 C61 C62 118.6(4)
C60 C61 H61 120.7
C62 C61 H61 120.7
C61 C60 C59 120.2(4)
C61 C60 H60 119.9
C59 C60 H60 119.9
C3 N6 C2 107.7(5)
C3 N6 C15 125.6(6)
C2 N6 C15 126.7(5)
C45 C40 C41 114.1(4)
C45 C40 B2 124.2(4)
C41 C40 B2 121.7(3)
C43 C44 C45 121.4(5)
C43 C44 H44 119.3
C45 C44 H44 119.3
C42 C43 C44 117.9(5)
C42 C43 H43 121.1
C44 C43 H43 121.1
C19 C18 C17 120.8(5)
C19 C18 H18 119.6
C17 C18 H18 119.6
C58 C63 C62 123.0(5)
C58 C63 H63 118.5
C62 C63 H63 118.5
N3 C4 C3 104.0(4)
N3 C4 H4A 111.0
C3 C4 H4A 111.0
N3 C4 H4B 111.0
C3 C4 H4B 111.0
H4A C4 H4B 109.0
C1 C2 N6 107.2(5)
C1 C2 H2 126.4
N6 C2 H2 126.4
N6 C15 H15A 109.5
N6 C15 H15B 109.5
H15A C15 H15B 109.5
N6 C15 H15C 109.5
H15A C15 H15C 109.5
H15B C15 H15C 109.5
C42 C41 C40 123.5(4)
C42 C41 H41 118.3
C40 C41 H41 118.3
C43 C42 C41 120.6(5)
C43 C42 H42 119.7
C41 C42 H42 119.7
C47 C46 C51 114.4(4)
C47 C46 B2 123.5(3)
C51 C46 B2 122.1(4)
C57 C52 C53 114.6(4)
C57 C52 B2 123.6(3)
C53 C52 B2 121.6(3)
C54 C53 C52 123.1(4)
C54 C53 H53 118.4
C52 C53 H53 118.4
C48 C47 C46 122.6(4)
C48 C47 H47 118.7
C46 C47 H47 118.7
C56 C57 C52 122.6(4)
C56 C57 H57 118.7
C52 C57 H57 118.7
C44 C45 C40 122.4(5)
C44 C45 H45 118.8
C40 C45 H45 118.8
C50 C51 C46 123.8(5)
C50 C51 H51 118.1
C46 C51 H51 118.1
C46 B2 C58 110.8(3)
C46 B2 C40 112.1(3)
C58 B2 C40 109.7(3)
C46 B2 C52 107.5(3)
C58 B2 C52 106.8(3)
C40 B2 C52 109.8(3)
C49 C48 C47 120.7(5)
C49 C48 H48 119.7
C47 C48 H48 119.7
C55 C56 C57 121.0(4)
C55 C56 H56 119.5
C57 C56 H56 119.5
C48 C49 C50 119.4(4)
C48 C49 H49 120.3
C50 C49 H49 120.3
C51 C50 C49 119.1(5)
C51 C50 H50 120.4
C49 C50 H50 120.4
C56 C55 C54 118.2(4)
C56 C55 H55 120.9
C54 C55 H55 120.9
C53 C54 C55 120.5(4)
C53 C54 H54 119.8
C55 C54 H54 119.8

loop_
_geom_bond_atom_site_label_1
_geom_bond_atom_site_label_2
_geom_bond_distance
Ni1 N1 1.869(3)
Ni1 N4 1.892(3)
Ni1 N3 1.909(3)
Ni1 N2 1.915(3)
N1 C11 1.319(5)
N1 C13 1.366(5)
C6 N2 1.492(5)
C6 C5 1.527(6)
C6 H6A 0.9700
C6 H6B 0.9700
C34 C39 1.395(5)
C34 C35 1.403(5)
C34 B1 1.658(5)
C31 C32 1.377(6)
C31 C30 1.377(6)
C31 H31 0.9300
N2 C10 1.496(5)
N2 C9 1.507(5)
N3 C4 1.478(5)
N3 C7 1.485(5)
N3 C5 1.529(5)
C27 C22 1.392(5)
C27 C26 1.397(6)
C27 H27 0.9300
N4 C3 1.336(6)
N4 C1 1.372(6)
C58 C63 1.387(5)
C58 C59 1.391(5)
C58 B2 1.650(6)
C32 C33 1.385(6)
C32 H32 0.9300
C3 N6 1.329(6)
C3 C4 1.491(7)
B1 C28 1.658(5)
B1 C16 1.660(5)
B1 C22 1.662(5)
C22 C23 1.396(5)
C23 C24 1.392(6)
C23 H23 0.9300
C35 C36 1.394(6)
C35 H35 0.9300
C33 C28 1.408(5)
C33 H33 0.9300
C14 N5 1.468(7)
C14 H14A 0.9600
C14 H14B 0.9600
C14 H14C 0.9600
C39 C38 1.405(6)
C39 H39 0.9300
C29 C30 1.386(6)
C29 C28 1.403(5)
C29 H29 0.9300
C25 C24 1.373(6)
C25 C26 1.373(6)
C25 H25 0.9300
C16 C21 1.392(6)
C16 C17 1.399(6)
C26 H26 0.9300
C37 C36 1.371(7)
C37 C38 1.373(6)
C37 H37 0.9300
C24 H24 0.9300
C17 C18 1.400(6)
C17 H17 0.9300
C30 H30 0.9300
C36 H36 0.9300
N5 C11 1.349(5)
N5 C12 1.370(7)
C11 C10 1.486(6)
C38 H38 0.9300
C10 H10A 0.9700
C10 H10B 0.9700
C13 C12 1.347(7)
C13 H13 0.9300
C21 C20 1.378(6)
C21 H21 0.9300
C1 C2 1.358(8)
C1 H1 0.9300
C12 H12 0.9300
C8 C7 1.490(6)
C8 C9 1.498(6)
C8 H8A 0.9700
C8 H8B 0.9700
C5 H5A 0.9700
C5 H5B 0.9700
C59 C60 1.383(6)
C59 H59 0.9300
C19 C18 1.366(8)
C19 C20 1.382(7)
C19 H19 0.9300
C7 H7A 0.9700
C7 H7B 0.9700
C9 H9A 0.9700
C9 H9B 0.9700
C20 H20 0.9300
C62 C61 1.381(7)
C62 C63 1.388(6)
C62 H62 0.9300
C61 C60 1.370(7)
C61 H61 0.9300
C60 H60 0.9300
N6 C2 1.371(9)
N6 C15 1.476(8)
C40 C45 1.401(6)
C40 C41 1.402(6)
C40 B2 1.653(6)
C44 C43 1.377(8)
C44 C45 1.393(6)
C44 H44 0.9300
C43 C42 1.370(7)
C43 H43 0.9300
C18 H18 0.9300
C63 H63 0.9300
C4 H4A 0.9700
C4 H4B 0.9700
C2 H2 0.9300
C15 H15A 0.9600
C15 H15B 0.9600
C15 H15C 0.9600
C41 C42 1.391(6)
C41 H41 0.9300
C42 H42 0.9300
C46 C47 1.395(5)
C46 C51 1.403(6)
C46 B2 1.640(6)
C52 C57 1.397(5)
C52 C53 1.408(5)
C52 B2 1.671(5)
C53 C54 1.381(6)
C53 H53 0.9300
C47 C48 1.389(6)
C47 H47 0.9300
C57 C56 1.386(6)
C57 H57 0.9300
C45 H45 0.9300
C51 C50 1.379(7)
C51 H51 0.9300
C48 C49 1.362(7)
C48 H48 0.9300
C56 C55 1.380(7)
C56 H56 0.9300
C49 C50 1.386(7)
C49 H49 0.9300
C50 H50 0.9300
C55 C54 1.381(6)
C55 H55 0.9300
C54 H54 0.9300

loop_
_geom_torsion_atom_site_label_1
_geom_torsion_atom_site_label_2
_geom_torsion_atom_site_label_3
_geom_torsion_atom_site_label_4
_geom_torsion
N4 Ni1 N1 C11 177.4(3)
N2 Ni1 N1 C11 4.0(3)
N4 Ni1 N1 C13 1.8(5)
N2 Ni1 N1 C13 -171.5(5)
C5 C6 N2 C10 -154.3(3)
C5 C6 N2 C9 82.6(4)
C5 C6 N2 Ni1 -32.1(4)
N1 Ni1 N4 C3 177.6(3)
N3 Ni1 N4 C3 -3.6(3)
N2 Ni1 N4 C3 -34.4(9)
N1 Ni1 N4 C1 -26.6(6)
N3 Ni1 N4 C1 152.1(5)
N2 Ni1 N4 C1 121.3(8)
C30 C31 C32 C33 1.0(6)
C1 N4 C3 N6 -1.8(6)
Ni1 N4 C3 N6 161.9(3)
C1 N4 C3 C4 179.4(5)
Ni1 N4 C3 C4 -16.9(6)
C39 C34 B1 C28 8.7(5)
C35 C34 B1 C28 -173.4(3)
C39 C34 B1 C16 -109.1(4)
C35 C34 B1 C16 68.7(4)
C39 C34 B1 C22 128.6(4)
C35 C34 B1 C22 -53.6(4)
C26 C27 C22 C23 -0.2(6)
C26 C27 C22 B1 -174.0(4)
C34 B1 C22 C27 -5.2(5)
C28 B1 C22 C27 115.3(4)
C16 B1 C22 C27 -127.4(4)
C34 B1 C22 C23 -178.5(3)
C28 B1 C22 C23 -58.1(4)
C16 B1 C22 C23 59.3(4)
C27 C22 C23 C24 -1.0(6)
B1 C22 C23 C24 173.1(4)
C39 C34 C35 C36 -1.2(6)
B1 C34 C35 C36 -179.2(4)
C31 C32 C33 C28 0.2(6)
C35 C34 C39 C38 -0.3(5)
B1 C34 C39 C38 177.6(3)
C34 B1 C16 C21 165.9(4)
C28 B1 C16 C21 46.8(5)
C22 B1 C16 C21 -71.1(5)
C34 B1 C16 C17 -12.4(5)
C28 B1 C16 C17 -131.4(4)
C22 B1 C16 C17 110.6(4)
C24 C25 C26 C27 -1.4(7)
C22 C27 C26 C25 1.4(7)
C30 C29 C28 C33 0.3(5)
C30 C29 C28 B1 -178.5(3)
C32 C33 C28 C29 -0.9(5)
C32 C33 C28 B1 178.0(3)
C34 B1 C28 C29 108.5(4)
C16 B1 C28 C29 -132.1(3)
C22 B1 C28 C29 -13.0(5)
C34 B1 C28 C33 -70.2(4)
C16 B1 C28 C33 49.2(4)
C22 B1 C28 C33 168.2(3)
C26 C25 C24 C23 0.2(6)
C22 C23 C24 C25 1.0(7)
C21 C16 C17 C18 -1.8(6)
B1 C16 C17 C18 176.6(4)
C32 C31 C30 C29 -1.5(6)
C28 C29 C30 C31 0.8(6)
C38 C37 C36 C35 -0.4(6)
C34 C35 C36 C37 1.6(6)
C13 N1 C11 N5 0.7(5)
Ni1 N1 C11 N5 -176.4(3)
C13 N1 C11 C10 -175.8(4)
Ni1 N1 C11 C10 7.1(5)
C12 N5 C11 N1 -0.1(5)
C14 N5 C11 N1 179.6(4)
C12 N5 C11 C10 176.0(4)
C14 N5 C11 C10 -4.3(7)
C36 C37 C38 C39 -1.0(6)
C34 C39 C38 C37 1.4(6)
N1 C11 C10 N2 -17.3(5)
N5 C11 C10 N2 167.0(4)
C6 N2 C10 C11 139.1(3)
C9 N2 C10 C11 -96.7(4)
Ni1 N2 C10 C11 18.5(4)
C11 N1 C13 C12 -1.0(5)
Ni1 N1 C13 C12 174.7(4)
C17 C16 C21 C20 0.7(6)
B1 C16 C21 C20 -177.8(4)
C3 N4 C1 C2 0.8(6)
Ni1 N4 C1 C2 -155.4(5)
N1 C13 C12 N5 0.9(6)
C11 N5 C12 C13 -0.5(5)
C14 N5 C12 C13 179.8(5)
N2 C6 C5 N3 -1.2(5)
C4 N3 C5 C6 153.5(4)
C7 N3 C5 C6 -81.4(4)
Ni1 N3 C5 C6 33.8(4)
C63 C58 C59 C60 -2.1(6)
B2 C58 C59 C60 -179.6(4)
C4 N3 C7 C8 170.7(4)
C5 N3 C7 C8 45.0(5)
Ni1 N3 C7 C8 -70.2(4)
C9 C8 C7 N3 48.4(5)
C7 C8 C9 N2 -48.7(5)
C6 N2 C9 C8 -46.2(4)
C10 N2 C9 C8 -171.0(3)
Ni1 N2 C9 C8 70.1(4)
C16 C21 C20 C19 0.5(7)
C18 C19 C20 C21 -0.6(7)
C63 C62 C61 C60 -1.9(8)
C62 C61 C60 C59 3.9(7)
C58 C59 C60 C61 -1.9(7)
N4 C3 N6 C2 2.1(6)
C4 C3 N6 C2 -179.3(6)
N4 C3 N6 C15 -174.6(6)
C4 C3 N6 C15 3.9(10)
C45 C44 C43 C42 -2.0(7)
C20 C19 C18 C17 -0.4(7)
C16 C17 C18 C19 1.7(7)
C59 C58 C63 C62 4.1(7)
B2 C58 C63 C62 -178.3(5)
C61 C62 C63 C58 -2.3(9)
C7 N3 C4 C3 83.5(5)
C5 N3 C4 C3 -150.8(4)
Ni1 N3 C4 C3 -33.4(5)
N6 C3 C4 N3 -144.9(5)
N4 C3 C4 N3 33.6(6)
N4 C1 C2 N6 0.4(7)
C3 N6 C2 C1 -1.5(7)
C15 N6 C2 C1 175.2(6)
C45 C40 C41 C42 -3.1(6)
B2 C40 C41 C42 176.5(4)
C44 C43 C42 C41 1.8(7)
C40 C41 C42 C43 0.8(7)
C57 C52 C53 C54 -1.1(6)
B2 C52 C53 C54 -176.1(4)
C51 C46 C47 C48 0.8(7)
B2 C46 C47 C48 -178.0(4)
C53 C52 C57 C56 0.2(6)
B2 C52 C57 C56 175.1(4)
C43 C44 C45 C40 -0.5(7)
C41 C40 C45 C44 2.9(6)
B2 C40 C45 C44 -176.7(4)
C47 C46 C51 C50 -0.7(7)
B2 C46 C51 C50 178.1(4)
C47 C46 B2 C58 9.9(5)
C51 C46 B2 C58 -168.8(4)
C47 C46 B2 C40 -113.0(4)
C51 C46 B2 C40 68.3(5)
C47 C46 B2 C52 126.2(4)
C51 C46 B2 C52 -52.5(5)
C63 C58 B2 C46 -93.2(5)
C59 C58 B2 C46 84.2(4)
C63 C58 B2 C40 31.1(5)
C59 C58 B2 C40 -151.5(4)
C63 C58 B2 C52 150.0(4)
C59 C58 B2 C52 -32.6(5)
C45 C40 B2 C46 -11.2(5)
C41 C40 B2 C46 169.3(3)
C45 C40 B2 C58 -134.7(4)
C41 C40 B2 C58 45.8(5)
C45 C40 B2 C52 108.3(4)
C41 C40 B2 C52 -71.2(4)
C57 C52 B2 C46 156.0(3)
C53 C52 B2 C46 -29.4(5)
C57 C52 B2 C58 -85.1(4)
C53 C52 B2 C58 89.5(4)
C57 C52 B2 C40 33.8(5)
C53 C52 B2 C40 -151.6(3)
C46 C47 C48 C49 -0.5(8)
C52 C57 C56 C55 0.5(7)
C47 C48 C49 C50 0.2(8)
C46 C51 C50 C49 0.4(8)
C48 C49 C50 C51 -0.1(8)
C57 C56 C55 C54 -0.3(7)
C52 C53 C54 C55 1.3(7)
C56 C55 C54 C53 -0.5(7)
